data_4309863
loop_
_publ_author_name
'Dibyendu Bhattacharya'
'Soumen Dey'
'Suman Maji'
'Kuntal Pal'
'Sabyasachi Sarkar'

_publ_section_title
;
Direct Incorporation of a Ferric Ion in the Porphyrinogen Core:
Tetrakis(cyclohexyl)iron Porphyrinogen Anion with Different Conformers and
Its Reaction with Iodine
;
_journal_name_full 'Inorganic Chemistry'
_journal_page_first 7699
_journal_page_last 7701
_journal_paper_doi 10.1021/ic050890p
_journal_volume 44
_journal_year 2005
_chemical_formula_moiety 'C40 H48 Fe N4, C8 H20 N, 3(C H2 Cl2)'
_chemical_formula_sum 'C51 H74 Cl6 Fe N5'
_chemical_formula_weight 1025.70
_chemical_name_systematic
;
 ?
;
_space_group_IT_number 19
_symmetry_cell_setting orthorhombic
_symmetry_space_group_name_Hall 'P 2ac 2ab'
_symmetry_space_group_name_H-M 'P 21 21 21'
_atom_sites_solution_hydrogens geom
_atom_sites_solution_primary direct
_atom_sites_solution_secondary difmap
_audit_creation_method SHELXL-97
_cell_angle_alpha 90.000
_cell_angle_beta 90.000
_cell_angle_gamma 90.000
_cell_formula_units_Z 4
_cell_length_a 13.640(5)
_cell_length_b 18.548(5)
_cell_length_c 20.750(5)
_cell_measurement_reflns_used 999
_cell_measurement_temperature 100(2)
_cell_measurement_theta_max 28.23
_cell_measurement_theta_min 2.04
_cell_volume 5250(3)
_computing_cell_refinement 'SAINT 6.45 ( Bruker, 2003)'
_computing_data_collection 'SMART 5.628 (Bruker, 2003)'
_computing_data_reduction 'SAINT 6.45 ( Bruker, 2003)'
_computing_molecular_graphics 'Diamond 3.0'
_computing_structure_refinement 'SHELXL-97 (Sheldrick, 1997)'
_computing_structure_solution SIR-97
_diffrn_ambient_temperature 100(2)
_diffrn_measured_fraction_theta_full 0.996
_diffrn_measured_fraction_theta_max 0.996
_diffrn_measurement_device_type 'Bruker SMART APEX'
_diffrn_measurement_method /w-scans
_diffrn_radiation_monochromator graphite
_diffrn_radiation_source 'fine-focus sealed tube'
_diffrn_radiation_type MoK\a
_diffrn_radiation_wavelength 0.71069
_diffrn_reflns_av_R_equivalents 0.0491
_diffrn_reflns_av_sigmaI/netI 0.0726
_diffrn_reflns_limit_h_max 16
_diffrn_reflns_limit_h_min -18
_diffrn_reflns_limit_k_max 24
_diffrn_reflns_limit_k_min -18
_diffrn_reflns_limit_l_max 25
_diffrn_reflns_limit_l_min -27
_diffrn_reflns_number 35396
_diffrn_reflns_theta_full 28.30
_diffrn_reflns_theta_max 28.30
_diffrn_reflns_theta_min 2.10
_exptl_absorpt_coefficient_mu 0.632
_exptl_absorpt_correction_T_max 0.9512
_exptl_absorpt_correction_T_min 0.8841
_exptl_absorpt_correction_type empirical
_exptl_absorpt_process_details 'SADABS 2.10 (Bruker 2003)'
_exptl_crystal_colour green
_exptl_crystal_density_diffrn 1.298
_exptl_crystal_density_method 'not measured'
_exptl_crystal_description needle
_exptl_crystal_F_000 2172
_exptl_crystal_size_max 0.20
_exptl_crystal_size_mid 0.10
_exptl_crystal_size_min 0.08
_refine_diff_density_max 0.497
_refine_diff_density_min -0.252
_refine_diff_density_rms 0.066
_refine_ls_abs_structure_details 'Flack H D (1983), Acta Cryst. A39, 876-881'
_refine_ls_abs_structure_Flack 0.075(19)
_refine_ls_extinction_method none
_refine_ls_goodness_of_fit_ref 1.012
_refine_ls_hydrogen_treatment constr
_refine_ls_matrix_type full
_refine_ls_number_parameters 568
_refine_ls_number_reflns 12997
_refine_ls_number_restraints 0
_refine_ls_restrained_S_all 1.012
_refine_ls_R_factor_all 0.1038
_refine_ls_R_factor_gt 0.0650
_refine_ls_shift/su_max 0.004
_refine_ls_shift/su_mean 0.000
_refine_ls_structure_factor_coef Fsqd
_refine_ls_weighting_details 'calc w=1/[\s^2^(Fo^2^)+(0.0878P)^2^+0.0000P] where P=(Fo^2^+2Fc^2^)/3'
_refine_ls_weighting_scheme calc
_refine_ls_wR_factor_gt 0.1496
_refine_ls_wR_factor_ref 0.1704
_reflns_number_gt 8512
_reflns_number_total 12997
_reflns_threshold_expression >2sigma(I)
_cod_data_source_file ic050890psi20050602_100341.cif
_cod_data_source_block 21sepcm
_cod_depositor_comments
;
The following automatic conversions were performed:
'_symmetry_cell_setting' value 'Orthorhombic' changed to 'orthorhombic'
according to '/home/saulius/struct/CIF-dictionaries/cif_core.dic'
dictionary named 'cif_core.dic' version 2.4.1 from 2010-06-29.

Automatic conversion script
Id: cif_fix_enum 1527 2010-12-29 10:47:43Z saulius 
;
_cod_database_code 4309863

loop_
_symmetry_equiv_pos_as_xyz
'x, y, z'
'-x+1/2, -y, z+1/2'
'x+1/2, -y+1/2, -z'
'-x, y+1/2, -z+1/2'

loop_
_atom_site_label
_atom_site_type_symbol
_atom_site_fract_x
_atom_site_fract_y
_atom_site_fract_z
_atom_site_U_iso_or_equiv
_atom_site_adp_type
_atom_site_occupancy
_atom_site_symmetry_multiplicity
_atom_site_calc_flag
_atom_site_refinement_flags
_atom_site_disorder_assembly
_atom_site_disorder_group
Fe1 Fe 0.25022(4) 0.30598(2) 0.76116(2) 0.03471(12) Uani 1 1 d . . .
Cl1 Cl 0.3106(2) 0.56080(13) 0.87202(18) 0.1835(13) Uani 1 1 d . . .
Cl2 Cl 0.1194(2) 0.54292(15) 0.92007(16) 0.1755(12) Uani 1 1 d . . .
Cl3 Cl 0.31421(19) 0.08956(12) 0.95367(10) 0.1306(7) Uani 1 1 d . . .
Cl4 Cl 0.14731(14) 0.06607(10) 0.87207(9) 0.1095(6) Uani 1 1 d . . .
Cl5 Cl -0.06566(11) 0.22994(9) 0.61514(9) 0.0964(5) Uani 1 1 d . . .
Cl6 Cl -0.06354(11) 0.37484(9) 0.56477(8) 0.0933(5) Uani 1 1 d . . .
N1 N 0.2396(2) 0.31500(15) 0.85167(13) 0.0386(6) Uani 1 1 d . . .
N2 N 0.1470(2) 0.37250(15) 0.75058(14) 0.0384(7) Uani 1 1 d . . .
N3 N 0.2602(2) 0.29758(15) 0.67023(13) 0.0377(6) Uani 1 1 d . . .
N4 N 0.3552(2) 0.23903(16) 0.77135(14) 0.0391(7) Uani 1 1 d . . .
N5 N -0.3826(3) 0.3304(2) 0.63117(19) 0.0665(11) Uani 1 1 d . . .
C1 C 0.3156(3) 0.3053(2) 0.89693(17) 0.0419(8) Uani 1 1 d . . .
C2 C 0.2752(3) 0.3107(2) 0.95674(18) 0.0507(10) Uani 1 1 d . . .
H2 H 0.3086 0.3068 0.9957 0.061 Uiso 1 1 calc R . .
C3 C 0.1732(3) 0.3234(2) 0.94930(19) 0.0528(10) Uani 1 1 d . . .
H3 H 0.1280 0.3289 0.9825 0.063 Uiso 1 1 calc R . .
C4 C 0.1530(3) 0.3261(2) 0.88424(19) 0.0434(9) Uani 1 1 d . . .
C5 C 0.0561(3) 0.3307(2) 0.84943(18) 0.0434(9) Uani 1 1 d . . .
C6 C 0.0673(3) 0.3800(2) 0.79140(19) 0.0448(9) Uani 1 1 d . . .
C7 C 0.0108(3) 0.4346(2) 0.7683(2) 0.0574(11) Uani 1 1 d . . .
H7 H -0.0473 0.4513 0.7863 0.069 Uiso 1 1 calc R . .
C8 C 0.0569(3) 0.4616(2) 0.7112(2) 0.0527(10) Uani 1 1 d . . .
H8 H 0.0338 0.4989 0.6854 0.063 Uiso 1 1 calc R . .
C9 C 0.1396(3) 0.42330(19) 0.70146(18) 0.0393(8) Uani 1 1 d . . .
C10 C 0.2197(3) 0.4291(2) 0.65081(18) 0.0417(9) Uani 1 1 d . . .
C11 C 0.2490(3) 0.35392(18) 0.62750(16) 0.0404(7) Uani 1 1 d . . .
C12 C 0.2746(3) 0.3296(2) 0.56704(18) 0.0492(10) Uani 1 1 d . . .
H12 H 0.2740 0.3562 0.5291 0.059 Uiso 1 1 calc R . .
C13 C 0.3024(3) 0.2560(2) 0.57385(19) 0.0481(9) Uani 1 1 d . . .
H13 H 0.3235 0.2257 0.5409 0.058 Uiso 1 1 calc R . .
C14 C 0.2926(3) 0.2377(2) 0.63650(17) 0.0393(8) Uani 1 1 d . . .
C15 C 0.3090(3) 0.1670(2) 0.67294(19) 0.0426(9) Uani 1 1 d . . .
C16 C 0.3731(3) 0.18098(19) 0.73108(19) 0.0432(8) Uani 1 1 d . . .
C17 C 0.4481(3) 0.1419(3) 0.7565(2) 0.0658(13) Uani 1 1 d . . .
H17 H 0.4756 0.1004 0.7390 0.079 Uiso 1 1 calc R . .
C18 C 0.4766(3) 0.1759(2) 0.8143(2) 0.0636(12) Uani 1 1 d . . .
H18 H 0.5257 0.1605 0.8421 0.076 Uiso 1 1 calc R . .
C19 C 0.4195(3) 0.2351(2) 0.82195(19) 0.0455(9) Uani 1 1 d . . .
C20 C 0.4872(4) 0.2693(2) 0.9302(2) 0.0592(11) Uani 1 1 d . . .
H20A H 0.4544 0.2312 0.9538 0.071 Uiso 1 1 calc R . .
H20B H 0.5462 0.2487 0.9116 0.071 Uiso 1 1 calc R . .
C21 C 0.5177(4) 0.3262(3) 0.9777(2) 0.0719(14) Uani 1 1 d . . .
H21A H 0.4612 0.3413 1.0027 0.086 Uiso 1 1 calc R . .
H21B H 0.5658 0.3063 1.0071 0.086 Uiso 1 1 calc R . .
C22 C 0.5604(5) 0.3901(3) 0.9438(3) 0.0895(18) Uani 1 1 d . . .
H22A H 0.6203 0.3761 0.9218 0.107 Uiso 1 1 calc R . .
H22B H 0.5765 0.4272 0.9749 0.107 Uiso 1 1 calc R . .
C23 C 0.4865(5) 0.4196(3) 0.8947(3) 0.0849(17) Uani 1 1 d . . .
H23A H 0.4269 0.4339 0.9168 0.102 Uiso 1 1 calc R . .
H23B H 0.5137 0.4618 0.8737 0.102 Uiso 1 1 calc R . .
C24 C 0.4627(3) 0.3630(2) 0.8447(2) 0.0576(11) Uani 1 1 d . . .
H24A H 0.5220 0.3511 0.8212 0.069 Uiso 1 1 calc R . .
H24B H 0.4161 0.3829 0.8142 0.069 Uiso 1 1 calc R . .
C25 C 0.3105(3) 0.4662(2) 0.6799(2) 0.0525(10) Uani 1 1 d . . .
H25A H 0.3255 0.4435 0.7208 0.063 Uiso 1 1 calc R . .
H25B H 0.3658 0.4582 0.6514 0.063 Uiso 1 1 calc R . .
C26 C 0.2992(4) 0.5464(2) 0.6906(3) 0.0750(15) Uani 1 1 d . . .
H26A H 0.2461 0.5552 0.7206 0.090 Uiso 1 1 calc R . .
H26B H 0.3590 0.5657 0.7091 0.090 Uiso 1 1 calc R . .
C27 C 0.2780(5) 0.5837(3) 0.6277(3) 0.097(2) Uani 1 1 d . . .
H27A H 0.3314 0.5754 0.5977 0.116 Uiso 1 1 calc R . .
H27B H 0.2724 0.6352 0.6347 0.116 Uiso 1 1 calc R . .
C28 C 0.1825(4) 0.5546(3) 0.5995(3) 0.0773(16) Uani 1 1 d . . .
H28A H 0.1285 0.5671 0.6278 0.093 Uiso 1 1 calc R . .
H28B H 0.1706 0.5770 0.5580 0.093 Uiso 1 1 calc R . .
C29 C 0.1862(4) 0.4738(2) 0.5913(2) 0.0579(11) Uani 1 1 d . . .
H29A H 0.2301 0.4631 0.5558 0.070 Uiso 1 1 calc R . .
H29B H 0.1213 0.4574 0.5789 0.070 Uiso 1 1 calc R . .
C30 C -0.0235(3) 0.3568(3) 0.8966(2) 0.0624(12) Uani 1 1 d . . .
H30A H -0.0149 0.3316 0.9372 0.075 Uiso 1 1 calc R . .
H30B H -0.0132 0.4077 0.9048 0.075 Uiso 1 1 calc R . .
C31 C -0.1295(3) 0.3460(3) 0.8741(3) 0.0751(15) Uani 1 1 d . . .
H31A H -0.1743 0.3603 0.9081 0.090 Uiso 1 1 calc R . .
H31B H -0.1422 0.3761 0.8367 0.090 Uiso 1 1 calc R . .
C32 C -0.1464(4) 0.2684(3) 0.8570(2) 0.0743(14) Uani 1 1 d . . .
H32A H -0.2131 0.2621 0.8419 0.089 Uiso 1 1 calc R . .
H32B H -0.1375 0.2386 0.8950 0.089 Uiso 1 1 calc R . .
C34 C 0.0286(3) 0.2530(2) 0.8278(2) 0.0483(9) Uani 1 1 d . . .
H34A H 0.0729 0.2383 0.7937 0.058 Uiso 1 1 calc R . .
H34B H 0.0385 0.2205 0.8639 0.058 Uiso 1 1 calc R . .
C33 C -0.0744(3) 0.2447(3) 0.8043(2) 0.0647(12) Uani 1 1 d . . .
H33A H -0.0865 0.1948 0.7930 0.078 Uiso 1 1 calc R . .
H33B H -0.0840 0.2739 0.7660 0.078 Uiso 1 1 calc R . .
C35 C 0.2103(3) 0.1362(2) 0.6972(2) 0.0486(10) Uani 1 1 d . . .
H35A H 0.2236 0.0979 0.7278 0.058 Uiso 1 1 calc R . .
H35B H 0.1753 0.1739 0.7200 0.058 Uiso 1 1 calc R . .
C36 C 0.1442(4) 0.1067(3) 0.6440(3) 0.0694(13) Uani 1 1 d . . .
H36A H 0.0841 0.0882 0.6627 0.083 Uiso 1 1 calc R . .
H36B H 0.1272 0.1451 0.6143 0.083 Uiso 1 1 calc R . .
C37 C 0.1967(4) 0.0470(3) 0.6082(3) 0.0758(15) Uani 1 1 d . . .
H37A H 0.2129 0.0084 0.6379 0.091 Uiso 1 1 calc R . .
H37B H 0.1540 0.0276 0.5751 0.091 Uiso 1 1 calc R . .
C38 C 0.2894(4) 0.0759(3) 0.5777(2) 0.0675(13) Uani 1 1 d . . .
H38A H 0.2729 0.1124 0.5460 0.081 Uiso 1 1 calc R . .
H38B H 0.3236 0.0371 0.5558 0.081 Uiso 1 1 calc R . .
C39 C 0.3561(3) 0.1085(2) 0.6290(2) 0.0557(11) Uani 1 1 d . . .
H39A H 0.4125 0.1296 0.6077 0.067 Uiso 1 1 calc R . .
H39B H 0.3800 0.0698 0.6563 0.067 Uiso 1 1 calc R . .
C40 C 0.2430(4) 0.1246(3) 0.8919(3) 0.0786(14) Uani 1 1 d . . .
H40A H 0.2837 0.1326 0.8542 0.094 Uiso 1 1 calc R . .
H40B H 0.2162 0.1707 0.9051 0.094 Uiso 1 1 calc R . .
C41 C -0.0080(4) 0.3129(3) 0.6186(3) 0.0774(15) Uani 1 1 d . . .
H41A H 0.0607 0.3073 0.6075 0.093 Uiso 1 1 calc R . .
H41B H -0.0117 0.3316 0.6622 0.093 Uiso 1 1 calc R . .
C42 C 0.2116(6) 0.5060(3) 0.8755(4) 0.123(3) Uani 1 1 d . . .
H42A H 0.2306 0.4602 0.8943 0.147 Uiso 1 1 calc R . .
H42B H 0.1881 0.4969 0.8321 0.147 Uiso 1 1 calc R . .
C43 C -0.4055(4) 0.2788(4) 0.6870(3) 0.0898(18) Uani 1 1 d . . .
H43A H -0.4365 0.3062 0.7212 0.108 Uiso 1 1 calc R . .
H43B H -0.4526 0.2434 0.6720 0.108 Uiso 1 1 calc R . .
C44 C -0.3195(5) 0.2398(5) 0.7145(4) 0.129(3) Uani 1 1 d . . .
H44A H -0.3409 0.2090 0.7488 0.194 Uiso 1 1 calc R . .
H44B H -0.2730 0.2741 0.7309 0.194 Uiso 1 1 calc R . .
H44C H -0.2891 0.2113 0.6814 0.194 Uiso 1 1 calc R . .
C45 C -0.3017(6) 0.3813(5) 0.6511(4) 0.129(3) Uani 1 1 d . . .
H45A H -0.2845 0.4116 0.6147 0.155 Uiso 1 1 calc R . .
H45B H -0.2442 0.3534 0.6626 0.155 Uiso 1 1 calc R . .
C46 C -0.3300(10) 0.4297(5) 0.7083(5) 0.191(5) Uani 1 1 d . . .
H46A H -0.2758 0.4604 0.7192 0.287 Uiso 1 1 calc R . .
H46B H -0.3463 0.4002 0.7448 0.287 Uiso 1 1 calc R . .
H46C H -0.3855 0.4588 0.6968 0.287 Uiso 1 1 calc R . .
C47 C -0.3421(5) 0.2861(5) 0.5760(3) 0.121(3) Uani 1 1 d . . .
H47A H -0.3254 0.3186 0.5411 0.145 Uiso 1 1 calc R . .
H47B H -0.2819 0.2634 0.5903 0.145 Uiso 1 1 calc R . .
C48 C -0.4094(5) 0.2284(4) 0.5500(3) 0.117(3) Uani 1 1 d . . .
H48A H -0.3771 0.2031 0.5157 0.175 Uiso 1 1 calc R . .
H48B H -0.4683 0.2503 0.5340 0.175 Uiso 1 1 calc R . .
H48C H -0.4255 0.1952 0.5838 0.175 Uiso 1 1 calc R . .
C49 C -0.4759(5) 0.3666(4) 0.6143(4) 0.123(3) Uani 1 1 d . . .
H49A H -0.4954 0.3975 0.6497 0.148 Uiso 1 1 calc R . .
H49B H -0.5265 0.3303 0.6088 0.148 Uiso 1 1 calc R . .
C50 C -0.4696(7) 0.4119(5) 0.5529(5) 0.170(4) Uani 1 1 d . . .
H50A H -0.5319 0.4344 0.5448 0.255 Uiso 1 1 calc R . .
H50B H -0.4528 0.3814 0.5171 0.255 Uiso 1 1 calc R . .
H50C H -0.4203 0.4484 0.5580 0.255 Uiso 1 1 calc R . .
C51 C 0.4194(3) 0.2929(2) 0.87428(18) 0.0469(9) Uani 1 1 d . . .

loop_
_atom_site_aniso_label
_atom_site_aniso_U_11
_atom_site_aniso_U_22
_atom_site_aniso_U_33
_atom_site_aniso_U_23
_atom_site_aniso_U_13
_atom_site_aniso_U_12
Fe1 0.0368(2) 0.0352(2) 0.0322(2) 0.00174(19) -0.0011(2) 0.0054(2)
Cl1 0.188(3) 0.0972(15) 0.265(4) 0.0176(18) -0.033(2) -0.0412(16)
Cl2 0.163(2) 0.149(2) 0.214(3) -0.095(2) -0.017(2) 0.0347(17)
Cl3 0.1614(18) 0.1279(16) 0.1024(13) 0.0283(12) -0.0388(13) -0.0134(14)
Cl4 0.1153(13) 0.0927(11) 0.1207(14) -0.0073(10) 0.0084(11) -0.0409(10)
Cl5 0.0725(9) 0.0872(10) 0.1294(14) -0.0140(9) -0.0001(9) -0.0002(8)
Cl6 0.0800(9) 0.1008(11) 0.0991(11) -0.0030(9) -0.0130(8) -0.0046(8)
N1 0.0441(17) 0.0373(15) 0.0343(14) 0.0009(11) -0.0013(14) -0.0006(15)
N2 0.0374(15) 0.0360(16) 0.0418(18) 0.0036(12) -0.0016(13) 0.0054(12)
N3 0.0406(16) 0.0375(15) 0.0352(14) 0.0043(11) -0.0031(13) 0.0047(15)
N4 0.0372(15) 0.0380(16) 0.0420(17) 0.0007(13) -0.0031(13) 0.0055(13)
N5 0.044(2) 0.093(3) 0.063(2) 0.003(2) 0.0131(18) -0.0048(19)
C1 0.054(2) 0.0323(18) 0.0390(19) -0.0003(17) -0.0056(17) -0.0035(17)
C2 0.065(3) 0.053(2) 0.0346(19) 0.0027(17) -0.0077(17) -0.010(2)
C3 0.062(3) 0.057(3) 0.039(2) -0.0047(18) 0.0057(19) -0.001(2)
C4 0.052(2) 0.037(2) 0.042(2) -0.0016(16) 0.0056(18) -0.0021(17)
C5 0.049(2) 0.044(2) 0.0370(19) -0.0019(17) 0.0054(17) 0.0043(17)
C6 0.044(2) 0.041(2) 0.049(2) -0.0099(17) 0.0031(18) 0.0047(17)
C7 0.041(2) 0.052(2) 0.080(3) 0.001(2) 0.004(2) 0.0154(19)
C8 0.047(2) 0.043(2) 0.069(3) 0.0094(19) -0.003(2) 0.0123(18)
C9 0.0375(19) 0.0323(18) 0.048(2) 0.0018(16) -0.0087(16) 0.0012(15)
C10 0.042(2) 0.040(2) 0.0423(19) 0.0115(16) -0.0068(15) -0.0038(15)
C11 0.0414(18) 0.0400(18) 0.0398(17) 0.0068(13) -0.004(2) -0.0056(19)
C12 0.052(3) 0.061(2) 0.0349(19) 0.0069(17) -0.0011(16) -0.0099(18)
C13 0.058(2) 0.048(2) 0.038(2) -0.0029(17) 0.0035(18) -0.0013(19)
C14 0.0387(18) 0.044(2) 0.0356(19) -0.0035(16) 0.0017(15) 0.0007(16)
C15 0.043(2) 0.040(2) 0.045(2) -0.0051(16) 0.0007(17) 0.0093(16)
C16 0.0421(19) 0.038(2) 0.049(2) 0.0003(16) 0.0030(17) 0.0075(16)
C17 0.063(3) 0.064(3) 0.071(3) -0.010(2) -0.008(2) 0.029(2)
C18 0.059(3) 0.066(3) 0.066(3) 0.001(2) -0.020(2) 0.022(2)
C19 0.044(2) 0.049(2) 0.044(2) 0.0072(18) -0.0077(17) 0.0033(18)
C20 0.066(3) 0.060(3) 0.052(2) 0.007(2) -0.019(2) -0.002(2)
C21 0.073(3) 0.079(3) 0.063(3) 0.002(3) -0.023(2) -0.002(3)
C22 0.088(4) 0.099(4) 0.082(4) -0.005(3) -0.029(3) -0.035(4)
C23 0.108(4) 0.070(3) 0.077(4) 0.005(3) -0.006(3) -0.037(3)
C24 0.052(2) 0.063(3) 0.058(3) 0.016(2) -0.007(2) -0.017(2)
C25 0.048(2) 0.043(2) 0.067(3) 0.0050(19) -0.011(2) -0.0068(18)
C26 0.072(3) 0.048(3) 0.105(4) 0.003(3) -0.014(3) -0.013(2)
C27 0.107(5) 0.041(3) 0.143(6) 0.035(3) -0.026(4) -0.016(3)
C28 0.088(4) 0.050(3) 0.094(4) 0.031(3) -0.014(3) 0.005(3)
C29 0.065(3) 0.052(3) 0.057(3) 0.023(2) -0.008(2) 0.003(2)
C30 0.056(3) 0.072(3) 0.059(3) -0.008(2) 0.010(2) 0.003(2)
C31 0.049(3) 0.107(4) 0.069(3) -0.013(3) 0.013(2) 0.006(3)
C32 0.053(3) 0.102(4) 0.068(3) 0.015(3) 0.010(2) -0.010(3)
C34 0.049(2) 0.051(2) 0.044(2) 0.0023(18) 0.0051(18) -0.0058(19)
C33 0.065(3) 0.072(3) 0.058(3) -0.005(2) 0.001(2) -0.016(3)
C35 0.054(2) 0.039(2) 0.052(2) 0.0017(18) 0.0041(19) 0.0025(18)
C36 0.062(3) 0.060(3) 0.086(4) -0.006(3) -0.001(3) -0.015(2)
C37 0.098(4) 0.051(3) 0.079(3) -0.009(3) -0.018(3) -0.014(3)
C38 0.089(3) 0.050(3) 0.064(3) -0.018(2) -0.001(3) 0.014(3)
C39 0.061(3) 0.054(3) 0.052(2) -0.013(2) 0.009(2) 0.016(2)
C40 0.096(4) 0.062(3) 0.078(3) 0.002(2) -0.003(3) -0.010(3)
C41 0.059(3) 0.100(4) 0.073(3) -0.021(3) -0.003(2) -0.011(3)
C42 0.163(7) 0.069(4) 0.136(6) -0.032(4) -0.006(5) -0.017(4)
C43 0.073(3) 0.115(5) 0.082(4) -0.008(3) 0.019(3) -0.008(3)
C44 0.101(5) 0.183(8) 0.104(5) 0.038(5) -0.029(4) 0.028(5)
C45 0.098(5) 0.164(7) 0.126(6) -0.006(6) 0.025(5) -0.061(5)
C46 0.240(13) 0.144(8) 0.191(10) -0.067(7) 0.001(9) -0.091(9)
C47 0.065(4) 0.217(9) 0.081(4) -0.002(5) 0.020(3) 0.008(5)
C48 0.086(4) 0.168(7) 0.097(5) -0.053(5) 0.006(4) -0.008(5)
C49 0.076(4) 0.135(6) 0.159(7) 0.014(6) 0.015(5) 0.032(4)
C50 0.156(8) 0.183(9) 0.170(9) 0.109(8) -0.002(7) 0.026(7)
C51 0.049(2) 0.051(2) 0.041(2) 0.0007(17) -0.0137(17) -0.0035(18)

loop_
_atom_type_symbol
_atom_type_description
_atom_type_scat_dispersion_real
_atom_type_scat_dispersion_imag
_atom_type_scat_source
C C 0.0033 0.0016 'International Tables Vol C Tables 4.2.6.8 and 6.1.1.4'
H H 0.0000 0.0000 'International Tables Vol C Tables 4.2.6.8 and 6.1.1.4'
N N 0.0061 0.0033 'International Tables Vol C Tables 4.2.6.8 and 6.1.1.4'
Cl Cl 0.1484 0.1585 'International Tables Vol C Tables 4.2.6.8 and 6.1.1.4'
Fe Fe 0.3463 0.8444 'International Tables Vol C Tables 4.2.6.8 and 6.1.1.4'

loop_
_geom_angle_atom_site_label_1
_geom_angle_atom_site_label_2
_geom_angle_atom_site_label_3
_geom_angle
_geom_angle_site_symmetry_1
_geom_angle_site_symmetry_3
_geom_angle_publ_flag
N2 Fe1 N1 90.03(13) . . ?
N2 Fe1 N3 89.52(12) . . ?
N1 Fe1 N3 179.54(14) . . ?
N2 Fe1 N4 179.57(14) . . ?
N1 Fe1 N4 90.28(13) . . ?
N3 Fe1 N4 90.17(13) . . ?
C4 N1 C1 108.9(3) . . ?
C4 N1 Fe1 124.5(2) . . ?
C1 N1 Fe1 126.4(2) . . ?
C6 N2 C9 108.9(3) . . ?
C6 N2 Fe1 125.5(2) . . ?
C9 N2 Fe1 125.6(2) . . ?
C11 N3 C14 108.6(3) . . ?
C11 N3 Fe1 124.7(2) . . ?
C14 N3 Fe1 126.2(2) . . ?
C19 N4 C16 108.0(3) . . ?
C19 N4 Fe1 126.9(3) . . ?
C16 N4 Fe1 124.9(2) . . ?
C49 N5 C45 114.1(6) . . ?
C49 N5 C47 112.4(5) . . ?
C45 N5 C47 106.2(5) . . ?
C49 N5 C43 106.6(5) . . ?
C45 N5 C43 109.4(5) . . ?
C47 N5 C43 107.9(5) . . ?
C2 C1 N1 107.5(3) . . ?
C2 C1 C51 132.4(4) . . ?
N1 C1 C51 120.1(3) . . ?
C1 C2 C3 108.0(3) . . ?
C4 C3 C2 108.0(4) . . ?
N1 C4 C3 107.6(3) . . ?
N1 C4 C5 121.7(3) . . ?
C3 C4 C5 130.3(4) . . ?
C4 C5 C6 109.0(3) . . ?
C4 C5 C30 109.3(3) . . ?
C6 C5 C30 112.7(3) . . ?
C4 C5 C34 107.3(3) . . ?
C6 C5 C34 110.7(3) . . ?
C30 C5 C34 107.7(3) . . ?
C7 C6 N2 107.7(4) . . ?
C7 C6 C5 132.1(4) . . ?
N2 C6 C5 120.2(3) . . ?
C6 C7 C8 107.6(4) . . ?
C9 C8 C7 107.9(3) . . ?
C8 C9 N2 107.9(3) . . ?
C8 C9 C10 131.9(3) . . ?
N2 C9 C10 120.2(3) . . ?
C9 C10 C11 109.9(3) . . ?
C9 C10 C25 109.8(3) . . ?
C11 C10 C25 108.7(3) . . ?
C9 C10 C29 112.1(3) . . ?
C11 C10 C29 108.2(3) . . ?
C25 C10 C29 108.0(3) . . ?
C12 C11 N3 108.0(3) . . ?
C12 C11 C10 130.7(3) . . ?
N3 C11 C10 121.1(3) . . ?
C11 C12 C13 106.9(3) . . ?
C14 C13 C12 108.1(4) . . ?
C13 C14 N3 108.5(3) . . ?
C13 C14 C15 132.6(3) . . ?
N3 C14 C15 118.9(3) . . ?
C16 C15 C14 109.4(3) . . ?
C16 C15 C35 107.9(3) . . ?
C14 C15 C35 110.5(3) . . ?
C16 C15 C39 110.3(3) . . ?
C14 C15 C39 111.6(3) . . ?
C35 C15 C39 107.0(3) . . ?
C17 C16 N4 108.2(4) . . ?
C17 C16 C15 130.8(4) . . ?
N4 C16 C15 120.8(3) . . ?
C16 C17 C18 107.4(4) . . ?
C19 C18 C17 107.7(4) . . ?
C18 C19 N4 108.7(4) . . ?
C18 C19 C51 130.8(4) . . ?
N4 C19 C51 120.5(3) . . ?
C21 C20 C51 117.3(4) . . ?
C22 C21 C20 110.8(4) . . ?
C21 C22 C23 109.8(4) . . ?
C24 C23 C22 110.5(5) . . ?
C23 C24 C51 113.0(4) . . ?
C26 C25 C10 114.5(4) . . ?
C27 C26 C25 110.1(5) . . ?
C26 C27 C28 109.5(4) . . ?
C29 C28 C27 111.4(4) . . ?
C28 C29 C10 116.7(4) . . ?
C31 C30 C5 115.4(4) . . ?
C32 C31 C30 110.0(4) . . ?
C31 C32 C33 110.2(4) . . ?
C33 C34 C5 114.5(4) . . ?
C34 C33 C32 109.9(4) . . ?
C36 C35 C15 114.3(4) . . ?
C37 C36 C35 109.8(4) . . ?
C38 C37 C36 110.0(4) . . ?
C37 C38 C39 110.3(4) . . ?
C38 C39 C15 116.0(4) . . ?
Cl3 C40 Cl4 111.0(3) . . ?
Cl5 C41 Cl6 110.8(3) . . ?
Cl1 C42 Cl2 111.8(4) . . ?
C44 C43 N5 115.5(5) . . ?
N5 C45 C46 113.2(6) . . ?
C48 C47 N5 115.6(5) . . ?
N5 C49 C50 113.5(6) . . ?
C1 C51 C19 109.2(3) . . ?
C1 C51 C20 111.8(3) . . ?
C19 C51 C20 109.5(3) . . ?
C1 C51 C24 110.6(3) . . ?
C19 C51 C24 107.9(3) . . ?
C20 C51 C24 107.7(3) . . ?

loop_
_geom_bond_atom_site_label_1
_geom_bond_atom_site_label_2
_geom_bond_distance
_geom_bond_site_symmetry_2
_geom_bond_publ_flag
Fe1 N2 1.885(3) . ?
Fe1 N1 1.891(3) . ?
Fe1 N3 1.898(3) . ?
Fe1 N4 1.907(3) . ?
Cl1 C42 1.691(8) . ?
Cl2 C42 1.704(8) . ?
Cl3 C40 1.734(6) . ?
Cl4 C40 1.748(6) . ?
Cl5 C41 1.730(5) . ?
Cl6 C41 1.772(6) . ?
N1 C4 1.377(5) . ?
N1 C1 1.410(5) . ?
N2 C6 1.384(5) . ?
N2 C9 1.392(4) . ?
N3 C11 1.379(4) . ?
N3 C14 1.386(4) . ?
N4 C19 1.370(5) . ?
N4 C16 1.385(5) . ?
N5 C49 1.482(7) . ?
N5 C45 1.511(8) . ?
N5 C47 1.512(8) . ?
N5 C43 1.534(7) . ?
C1 C2 1.362(5) . ?
C1 C51 1.510(6) . ?
C2 C3 1.419(6) . ?
C3 C4 1.379(6) . ?
C4 C5 1.508(6) . ?
C5 C6 1.520(5) . ?
C5 C30 1.540(6) . ?
C5 C34 1.556(5) . ?
C6 C7 1.359(5) . ?
C7 C8 1.432(6) . ?
C8 C9 1.349(5) . ?
C9 C10 1.520(5) . ?
C10 C11 1.530(5) . ?
C10 C25 1.539(5) . ?
C10 C29 1.556(5) . ?
C11 C12 1.378(5) . ?
C12 C13 1.425(6) . ?
C13 C14 1.350(5) . ?
C14 C15 1.529(5) . ?
C15 C16 1.513(5) . ?
C15 C35 1.547(6) . ?
C15 C39 1.556(5) . ?
C16 C17 1.361(5) . ?
C17 C18 1.409(6) . ?
C18 C19 1.357(6) . ?
C19 C51 1.525(6) . ?
C20 C21 1.503(6) . ?
C20 C51 1.547(5) . ?
C21 C22 1.496(7) . ?
C22 C23 1.533(8) . ?
C23 C24 1.510(7) . ?
C24 C51 1.556(6) . ?
C25 C26 1.512(6) . ?
C26 C27 1.504(7) . ?
C27 C28 1.527(8) . ?
C28 C29 1.509(7) . ?
C30 C31 1.533(7) . ?
C31 C32 1.500(8) . ?
C32 C33 1.533(7) . ?
C34 C33 1.495(6) . ?
C35 C36 1.526(6) . ?
C36 C37 1.514(7) . ?
C37 C38 1.513(8) . ?
C38 C39 1.526(6) . ?
C43 C44 1.492(8) . ?
C45 C46 1.537(12) . ?
C47 C48 1.510(10) . ?
C49 C50 1.529(10) . ?

loop_
_geom_torsion_atom_site_label_1
_geom_torsion_atom_site_label_2
_geom_torsion_atom_site_label_3
_geom_torsion_atom_site_label_4
_geom_torsion
_geom_torsion_site_symmetry_1
_geom_torsion_site_symmetry_2
_geom_torsion_site_symmetry_3
_geom_torsion_site_symmetry_4
_geom_torsion_publ_flag
N2 Fe1 N1 C4 34.1(3) . . . . ?
N4 Fe1 N1 C4 -146.2(3) . . . . ?
N2 Fe1 N1 C1 -151.9(3) . . . . ?
N4 Fe1 N1 C1 27.8(3) . . . . ?
N1 Fe1 N2 C6 -33.7(3) . . . . ?
N3 Fe1 N2 C6 146.4(3) . . . . ?
N1 Fe1 N2 C9 144.4(3) . . . . ?
N3 Fe1 N2 C9 -35.5(3) . . . . ?
N2 Fe1 N3 C11 37.9(3) . . . . ?
N4 Fe1 N3 C11 -141.8(3) . . . . ?
N2 Fe1 N3 C14 -151.5(3) . . . . ?
N4 Fe1 N3 C14 28.7(3) . . . . ?
N1 Fe1 N4 C19 -27.3(3) . . . . ?
N3 Fe1 N4 C19 152.6(3) . . . . ?
N1 Fe1 N4 C16 145.8(3) . . . . ?
N3 Fe1 N4 C16 -34.3(3) . . . . ?
C4 N1 C1 C2 -0.2(4) . . . . ?
Fe1 N1 C1 C2 -174.9(3) . . . . ?
C4 N1 C1 C51 -179.2(3) . . . . ?
Fe1 N1 C1 C51 6.0(5) . . . . ?
N1 C1 C2 C3 0.4(5) . . . . ?
C51 C1 C2 C3 179.3(4) . . . . ?
C1 C2 C3 C4 -0.5(5) . . . . ?
C1 N1 C4 C3 -0.1(4) . . . . ?
Fe1 N1 C4 C3 174.7(3) . . . . ?
C1 N1 C4 C5 -173.6(3) . . . . ?
Fe1 N1 C4 C5 1.3(5) . . . . ?
C2 C3 C4 N1 0.4(5) . . . . ?
C2 C3 C4 C5 173.1(4) . . . . ?
N1 C4 C5 C6 -46.3(5) . . . . ?
C3 C4 C5 C6 141.9(4) . . . . ?
N1 C4 C5 C30 -169.9(3) . . . . ?
C3 C4 C5 C30 18.4(6) . . . . ?
N1 C4 C5 C34 73.6(4) . . . . ?
C3 C4 C5 C34 -98.2(5) . . . . ?
C9 N2 C6 C7 0.1(4) . . . . ?
Fe1 N2 C6 C7 178.5(3) . . . . ?
C9 N2 C6 C5 179.5(3) . . . . ?
Fe1 N2 C6 C5 -2.0(5) . . . . ?
C4 C5 C6 C7 -134.3(4) . . . . ?
C30 C5 C6 C7 -12.8(6) . . . . ?
C34 C5 C6 C7 107.9(5) . . . . ?
C4 C5 C6 N2 46.5(4) . . . . ?
C30 C5 C6 N2 167.9(3) . . . . ?
C34 C5 C6 N2 -71.3(4) . . . . ?
N2 C6 C7 C8 0.1(5) . . . . ?
C5 C6 C7 C8 -179.2(4) . . . . ?
C6 C7 C8 C9 -0.3(5) . . . . ?
C7 C8 C9 N2 0.4(4) . . . . ?
C7 C8 C9 C10 -177.3(4) . . . . ?
C6 N2 C9 C8 -0.3(4) . . . . ?
Fe1 N2 C9 C8 -178.7(3) . . . . ?
C6 N2 C9 C10 177.7(3) . . . . ?
Fe1 N2 C9 C10 -0.7(5) . . . . ?
C8 C9 C10 C11 -137.8(4) . . . . ?
N2 C9 C10 C11 44.8(4) . . . . ?
C8 C9 C10 C25 102.6(5) . . . . ?
N2 C9 C10 C25 -74.8(4) . . . . ?
C8 C9 C10 C29 -17.4(6) . . . . ?
N2 C9 C10 C29 165.1(3) . . . . ?
C14 N3 C11 C12 -0.2(4) . . . . ?
Fe1 N3 C11 C12 171.7(3) . . . . ?
C14 N3 C11 C10 -176.3(3) . . . . ?
Fe1 N3 C11 C10 -4.3(5) . . . . ?
C9 C10 C11 C12 142.6(4) . . . . ?
C25 C10 C11 C12 -97.1(5) . . . . ?
C29 C10 C11 C12 20.0(6) . . . . ?
C9 C10 C11 N3 -42.3(5) . . . . ?
C25 C10 C11 N3 78.0(4) . . . . ?
C29 C10 C11 N3 -165.0(4) . . . . ?
N3 C11 C12 C13 0.0(4) . . . . ?
C10 C11 C12 C13 175.5(4) . . . . ?
C11 C12 C13 C14 0.3(5) . . . . ?
C12 C13 C14 N3 -0.5(4) . . . . ?
C12 C13 C14 C15 178.6(4) . . . . ?
C11 N3 C14 C13 0.4(4) . . . . ?
Fe1 N3 C14 C13 -171.4(3) . . . . ?
C11 N3 C14 C15 -178.8(3) . . . . ?
Fe1 N3 C14 C15 9.4(5) . . . . ?
C13 C14 C15 C16 129.7(4) . . . . ?
N3 C14 C15 C16 -51.3(4) . . . . ?
C13 C14 C15 C35 -111.7(5) . . . . ?
N3 C14 C15 C35 67.4(4) . . . . ?
C13 C14 C15 C39 7.3(6) . . . . ?
N3 C14 C15 C39 -173.7(3) . . . . ?
C19 N4 C16 C17 -0.3(4) . . . . ?
Fe1 N4 C16 C17 -174.6(3) . . . . ?
C19 N4 C16 C15 175.6(3) . . . . ?
Fe1 N4 C16 C15 1.3(5) . . . . ?
C14 C15 C16 C17 -139.2(5) . . . . ?
C35 C15 C16 C17 100.5(5) . . . . ?
C39 C15 C16 C17 -16.1(6) . . . . ?
C14 C15 C16 N4 45.9(5) . . . . ?
C35 C15 C16 N4 -74.4(4) . . . . ?
C39 C15 C16 N4 169.1(3) . . . . ?
N4 C16 C17 C18 0.8(5) . . . . ?
C15 C16 C17 C18 -174.6(4) . . . . ?
C16 C17 C18 C19 -0.9(6) . . . . ?
C17 C18 C19 N4 0.7(5) . . . . ?
C17 C18 C19 C51 -178.1(4) . . . . ?
C16 N4 C19 C18 -0.3(4) . . . . ?
Fe1 N4 C19 C18 173.9(3) . . . . ?
C16 N4 C19 C51 178.7(3) . . . . ?
Fe1 N4 C19 C51 -7.2(5) . . . . ?
C51 C20 C21 C22 -52.5(6) . . . . ?
C20 C21 C22 C23 56.4(7) . . . . ?
C21 C22 C23 C24 -60.9(6) . . . . ?
C22 C23 C24 C51 58.7(6) . . . . ?
C9 C10 C25 C26 -73.3(5) . . . . ?
C11 C10 C25 C26 166.3(4) . . . . ?
C29 C10 C25 C26 49.1(5) . . . . ?
C10 C25 C26 C27 -59.6(6) . . . . ?
C25 C26 C27 C28 60.7(6) . . . . ?
C26 C27 C28 C29 -56.3(7) . . . . ?
C27 C28 C29 C10 50.3(7) . . . . ?
C9 C10 C29 C28 76.0(5) . . . . ?
C11 C10 C29 C28 -162.6(4) . . . . ?
C25 C10 C29 C28 -45.1(5) . . . . ?
C4 C5 C30 C31 -165.0(4) . . . . ?
C6 C5 C30 C31 73.7(5) . . . . ?
C34 C5 C30 C31 -48.7(5) . . . . ?
C5 C30 C31 C32 54.7(6) . . . . ?
C30 C31 C32 C33 -58.1(6) . . . . ?
C4 C5 C34 C33 168.2(3) . . . . ?
C6 C5 C34 C33 -73.0(4) . . . . ?
C30 C5 C34 C33 50.7(5) . . . . ?
C5 C34 C33 C32 -57.6(5) . . . . ?
C31 C32 C33 C34 60.4(5) . . . . ?
C16 C15 C35 C36 -169.6(3) . . . . ?
C14 C15 C35 C36 70.8(4) . . . . ?
C39 C15 C35 C36 -50.9(4) . . . . ?
C15 C35 C36 C37 59.1(5) . . . . ?
C35 C36 C37 C38 -60.6(6) . . . . ?
C36 C37 C38 C39 57.8(5) . . . . ?
C37 C38 C39 C15 -54.0(5) . . . . ?
C16 C15 C39 C38 165.9(4) . . . . ?
C14 C15 C39 C38 -72.3(5) . . . . ?
C35 C15 C39 C38 48.8(5) . . . . ?
C49 N5 C43 C44 -176.3(6) . . . . ?
C45 N5 C43 C44 -52.4(8) . . . . ?
C47 N5 C43 C44 62.7(7) . . . . ?
C49 N5 C45 C46 56.9(9) . . . . ?
C47 N5 C45 C46 -178.7(8) . . . . ?
C43 N5 C45 C46 -62.5(9) . . . . ?
C49 N5 C47 C48 -57.3(8) . . . . ?
C45 N5 C47 C48 177.2(7) . . . . ?
C43 N5 C47 C48 60.0(7) . . . . ?
C45 N5 C49 C50 67.6(9) . . . . ?
C47 N5 C49 C50 -53.5(9) . . . . ?
C43 N5 C49 C50 -171.5(7) . . . . ?
C2 C1 C51 C19 133.4(4) . . . . ?
N1 C1 C51 C19 -47.8(5) . . . . ?
C2 C1 C51 C20 12.0(6) . . . . ?
N1 C1 C51 C20 -169.2(3) . . . . ?
C2 C1 C51 C24 -108.0(5) . . . . ?
N1 C1 C51 C24 70.8(4) . . . . ?
C18 C19 C51 C1 -132.6(5) . . . . ?
N4 C19 C51 C1 48.7(5) . . . . ?
C18 C19 C51 C20 -9.9(6) . . . . ?
N4 C19 C51 C20 171.4(4) . . . . ?
C18 C19 C51 C24 107.2(5) . . . . ?
N4 C19 C51 C24 -71.6(4) . . . . ?
C21 C20 C51 C1 -74.4(5) . . . . ?
C21 C20 C51 C19 164.4(4) . . . . ?
C21 C20 C51 C24 47.3(6) . . . . ?
C23 C24 C51 C1 72.7(5) . . . . ?
C23 C24 C51 C19 -167.9(4) . . . . ?
C23 C24 C51 C20 -49.7(5) . . . . ?
